data_2002019
loop_
_publ_author_name
'Rieker, T. P.'
'Haltiwanger, C.'
'Eidman, K.'
'Walba, D. W.'
'Clark, N. A.'
'Larson, A. C.'

_publ_section_title
;
 Structure of 2-phenylacetophenone
;
_journal_issue 2
_journal_name_full 'Acta Crystallographica Section C'
_journal_page_first 406
_journal_page_last 408
_journal_paper_doi 10.1107/S0108270192009442
_journal_volume 49
_journal_year 1993
_chemical_formula_sum 'C14 H12 O'
_chemical_formula_weight 196.25
_symmetry_cell_setting orthorhombic
_symmetry_space_group_name_Hall 'P 2c -2ac'
_symmetry_space_group_name_H-M 'P c a 21'
_atom_type_scat_source IntTabIV
_cell_angle_alpha 90.0
_cell_angle_beta 90.0
_cell_angle_gamma 90.0
_cell_formula_units_Z 4
_cell_length_a 8.028(4)
_cell_length_b 5.456(3)
_cell_length_c 24.035(9)
_cell_measurement_reflns_used 25
_cell_measurement_temperature 223
_cell_measurement_theta_max 13.68
_cell_measurement_theta_min 10.14
_cell_volume 1052.8(9)
_diffrn_measurement_device 'Nicolet P3f'
_diffrn_measurement_method '\w '
_diffrn_radiation_type 'Mo K\a'
_diffrn_radiation_wavelength 0.7107
_diffrn_reflns_av_R_equivalents 0.0267
_diffrn_reflns_limit_h_max 9
_diffrn_reflns_limit_h_min 0
_diffrn_reflns_limit_k_max 6
_diffrn_reflns_limit_k_min 0
_diffrn_reflns_limit_l_max 28
_diffrn_reflns_limit_l_min 0
_diffrn_reflns_number 3501
_diffrn_reflns_theta_max 25.0
_diffrn_standards_decay_% 3
_diffrn_standards_interval_count 97
_diffrn_standards_number 3
_exptl_absorpt_coefficient_mu 0.071
_exptl_absorpt_correction_type none
_exptl_crystal_colour Colourless
_exptl_crystal_density_diffrn 1.238
_exptl_crystal_description Platelet
_exptl_crystal_size_max 0.80
_exptl_crystal_size_mid 0.74
_exptl_crystal_size_min 0.08
_refine_diff_density_max 0.109
_refine_diff_density_min -0.161
_refine_ls_extinction_coef 8.6E-5_(mm)
_refine_ls_extinction_method 'Type II (Zachariasen, 1967; Larson, 1967)'
_refine_ls_goodness_of_fit_obs 2.79
_refine_ls_hydrogen_treatment noref
_refine_ls_number_parameters 137
_refine_ls_number_reflns 945
_refine_ls_R_factor_obs 0.033
_refine_ls_shift/esd_max 0.003
_refine_ls_structure_factor_coef F
_refine_ls_weighting_details 'w = [2F~o~/(\sF~o~^2^)]^2^'
_refine_ls_weighting_scheme calc
_refine_ls_wR_factor_obs 0.037
_reflns_number_observed 945
_reflns_number_total 957
_reflns_observed_criterion I>=\s(I)
_cod_data_source_file br1010.cif
_cod_data_source_block br1010_structure_1_of_1
_cod_depositor_comments
;
The following automatic conversions were performed:

'_refine_ls_weighting_scheme' value '[2F~o~/(\sF~o~^2^)]^2^' was
changed to 'calc'. New tag '_refine_ls_weighting_details' was
created. The value of the new tag was set to 'w =
[2F~o~/(\sF~o~^2^)]^2^'.

Automatic conversion script
Id: cif_fix_values 3143 2015-03-26 13:38:13Z robertas 
;
_cod_original_formula_sum 'C14 H12 O1'
_cod_database_code 2002019

loop_
_atom_site_label
_atom_site_fract_x
_atom_site_fract_y
_atom_site_fract_z
_atom_site_U_iso_or_equiv
O1 .3073(3) .9691(5) .4999(4) 10.70
C1 .3817(3) .9455(4) .6132(4) 5.31
C2 .4166(3) .9204(4) .6689(4) 5.58
C3 .5086(3) .7236(4) .6878(4) 5.78
C4 .5674(3) .5518(4) .6501(4) 5.89
C5 .5335(3) .5756(4) .5944(4) 5.16
C6 .4398(3) .7725(4) .5749(4) 4.74
C7 .4028(3) .8081(5) .5148(4) 5.62
C8 .4859(3) .6440(4) .4730(4) 5.16
C9 .4454(3) .6933(4) .4134(4) 4.67
C10 .5069(3) .8997(4) .3862(4) 5.25
C11 .4720(3) .9402(4) .3309(4) 5.67
C12 .3730(3) .7784(5) .3015(4) 5.88
C13 .3098(3) .5739(4) .3281(4) 5.78
C14 .3464(3) .5317(4) .3833(4) 5.22
H1A* .3182 1.0829 .6000 5.48
H2A* .3752 1.0391 .6950 5.48
H3A* .5326 .7053 .7267 5.48
H4A* .6313 .4151 .6632 5.48
H5A* .5759 .4567 .5686 5.48
H8A* .6042 .6600 .4778 5.48
H8B* .4572 .4772 .4815 5.48
H10A* .5750 1.0147 .4061 5.48
H11A* .5151 1.0829 .3126 5.48
H12A* .3484 .8085 .2630 5.48
H13A* .2416 .4608 .3077 5.48
H14A* .3021 .3885 .4012 5.48

loop_
_geom_angle_atom_site_label_1
_geom_angle_atom_site_label_2
_geom_angle_atom_site_label_3
_geom_angle
_geom_angle_publ_flag
C2 C1 C6 120.4(2) yes
Cl C2 C3 120.5(2) yes
C2 C3 C4 119.5(3) yes
C3 C4 C5 120.5(2) yes
C4 C5 C6 120.6(2) yes
C1 C6 C5 118.6(2) yes
C5 C6 C7 122.4(2) yes
C1 C6 C7 119.0(2) yes
C6 C7 C8 118.9(2) yes
O1 C7 C6 120.3(2) yes
O1 C7 C8 120.8(2) yes
C7 C8 C9 115.97(18) yes
C8 C9 C10 121.3(2) yes
C8 C9 C14 120.7(2) yes
C10 C9 C14 118.0(2) yes
C9 C10 C11 120.8(2) yes
C10 C11 C12 120.6(2) yes
C11 C12 C13 119.3(3) yes
C12 C13 C14 120.2(2) yes
C9 C14 C13 121.2(2) yes

loop_
_geom_bond_atom_site_label_1
_geom_bond_atom_site_label_2
_geom_bond_distance
_geom_bond_publ_flag
O1 C7 1.220(3) yes
C1 C2 1.374(4) yes
C1 C6 1.398(3) yes
C3 C2 1.381(4) yes
C3 C4 1.386(4) yes
C5 C4 1.371(4) yes
C5 C6 1.393(3) yes
C6 C7 1.486(4) yes
C8 C7 1.502(3) yes
C8 C9 1.493(4) yes
C9 C10 1.393(3) yes
C9 C14 1.391(3) yes
C11 C10 1.376(4) yes
C11 C12 1.382(4) yes
C13 C12 1.384(4) yes
C13 C14 1.377(4) yes
